data_1552207
loop_
_publ_author_name
'El Abbassi, Maria'
'Zwick, Patrick'
'Rates, Alfredo'
'Stefani, Davide'
'Prescimone, Alessandro'
'Mayor, Marcel'
'van der Zant, Herre S. J.'
'Duli\'c, Diana'

_publ_section_title
;
 Unravelling the conductance path through single-porphyrin junctions
;
_journal_name_full 'Chemical Science'
_journal_paper_doi 10.1039/C9SC02497B
_journal_year 2019
_chemical_absolute_configuration ad
_chemical_formula_moiety 'C64 H56 N4 O3 S2 Zn1'
_chemical_formula_sum 'C64 H56 N4 O3 S2 Zn'
_chemical_formula_weight 1058.68
_chemical_melting_point ?
_chemical_name_systematic
'[S,S'-(((10,20-bis(4-(tert-butyl)phenyl)porphyrinato-5,15-diyl)bis(ethyne-2,1-diyl))bis(4,1-phenylene)) diethanethioate]zinc(II)'
_space_group_IT_number 4
_space_group_name_Hall 'P 2yb'
_space_group_name_H-M_alt 'P 1 21 1'
_symmetry_cell_setting monoclinic
_symmetry_space_group_name_Hall 'P 2yb'
_symmetry_space_group_name_H-M 'P 1 21 1'
_atom_sites_solution_hydrogens difmap
_atom_sites_solution_primary other
_audit_creation_date 2018-06-01
_audit_creation_method CRYSTALS_ver_14.61_build_6949
_audit_update_record
;
2019-04-16 deposited with the CCDC.    2019-08-13 downloaded from the CCDC.
;
_cell_angle_alpha 90
_cell_angle_beta 90.077(3)
_cell_angle_gamma 90
_cell_formula_units_Z 2
_cell_length_a 10.5687(6)
_cell_length_b 17.5433(9)
_cell_length_c 14.2726(8)
_cell_measurement_reflns_used 9974
_cell_measurement_temperature 123
_cell_measurement_theta_max 70
_cell_measurement_theta_min 3
_cell_volume 2646.3(3)
_computing_cell_refinement 'Apex2 (Bruker AXS, 2006)'
_computing_data_collection 'Apex2 (Bruker AXS, 2006)'
_computing_data_reduction 'Apex2 (Bruker AXS, 2006)'
_computing_molecular_graphics 'CAMERON (Watkin et al., 1996)'
_computing_publication_material 'CRYSTALS (Betteridge et al., 2003)'
_computing_structure_refinement 'CRYSTALS (Betteridge et al., 2003)'
_computing_structure_solution 'Superflip (Palatinus & Chapuis, 2007)'
_diffrn_ambient_temperature 123
_diffrn_measured_fraction_theta_full 0.964
_diffrn_measured_fraction_theta_max 0.941
_diffrn_measurement_device Area
_diffrn_measurement_device_type 'Bruker Kappa Apex2'
_diffrn_measurement_method '\f & \w scans'
_diffrn_radiation_monochromator graphite
_diffrn_radiation_type 'Cu K\a'
_diffrn_radiation_wavelength 1.54178
_diffrn_reflns_av_R_equivalents 0.027
_diffrn_reflns_av_unetI/netI 0.054
_diffrn_reflns_limit_h_max 8
_diffrn_reflns_limit_h_min -12
_diffrn_reflns_limit_k_max 20
_diffrn_reflns_limit_k_min -20
_diffrn_reflns_limit_l_max 16
_diffrn_reflns_limit_l_min -17
_diffrn_reflns_number 13644
_diffrn_reflns_theta_full 68.000
_diffrn_reflns_theta_max 70.323
_diffrn_reflns_theta_min 3.993
_diffrn_standards_number 0
_exptl_absorpt_coefficient_mu 1.785
_exptl_absorpt_correction_T_max 0.87
_exptl_absorpt_correction_T_min 0.79
_exptl_absorpt_correction_type multi-scan
_exptl_absorpt_process_details 'SADABS (Siemens, 1996)'
_exptl_crystal_colour green
_exptl_crystal_density_diffrn 1.329
_exptl_crystal_density_meas ?
_exptl_crystal_density_method 'not measured'
_exptl_crystal_description block
_exptl_crystal_F_000 1108
_exptl_crystal_recrystallization_method ' '
_exptl_crystal_size_max 0.120
_exptl_crystal_size_mid 0.100
_exptl_crystal_size_min 0.080
_refine_diff_density_max 0.37
_refine_diff_density_min -0.67
_refine_ls_abs_structure_details
; 
 Parsons, Flack & Wagner (2013), 
 2429 Friedel Pairs 
;
_refine_ls_abs_structure_Flack 0.037(10)
_refine_ls_extinction_method None
_refine_ls_goodness_of_fit_ref 0.8466
_refine_ls_hydrogen_treatment constr
_refine_ls_matrix_type full
_refine_ls_number_parameters 668
_refine_ls_number_reflns 7367
_refine_ls_number_restraints 1
_refine_ls_R_factor_all 0.0456
_refine_ls_R_factor_gt 0.0439
_refine_ls_shift/su_max 0.0004331
_refine_ls_shift/su_mean 0.0000324
_refine_ls_structure_factor_coef Fsqd
_refine_ls_weighting_details
;
 Method= Modified Sheldrick 
 w=1/[\s^2^(F^2^) + ( 0.08P)^2^ + 4.85P] 
 ,where P=(max(Fo^2^,0) + 2Fc^2^)/3 
;
_refine_ls_weighting_scheme calc
_refine_ls_wR_factor_all 0.1170
_refine_ls_wR_factor_gt 0.1153
_refine_ls_wR_factor_ref 0.1170
_reflns_limit_h_max 12
_reflns_limit_h_min -12
_reflns_limit_k_max 20
_reflns_limit_k_min -20
_reflns_limit_l_max 17
_reflns_limit_l_min 0
_reflns_number_gt 7044
_reflns_number_total 7406
_reflns_threshold_expression I>2.0\s(I)
_oxford_diffrn_Wilson_B_factor 0.00
_oxford_diffrn_Wilson_scale 0.00
_oxford_refine_ls_r_factor_ref 0.0456
_oxford_refine_ls_scale 0.10280(3)
_oxford_reflns_number_all 7367
_oxford_structure_analysis_title 'ZWP412_123K_0m in P2(1)'
_cod_data_source_file c9sc02497b2.cif
_cod_data_source_block ZWP412_123K
_cod_depositor_comments
;
The following automatic conversions were performed:

'_chemical_melting_point' value 'not measured' was changed to '?' -
the value is undefined or not given.

'_exptl_crystal_density_meas' value 'not measured' was changed to '?'
- the value is perceived as not measured.

Automatic conversion script
Id: cif_fix_values 4973 2017-02-22 13:04:09Z antanas 
;
_cod_original_sg_symbol_H-M 'P 1 21 1 '
_cod_original_formula_sum 'C64 H56 N4 O3 S2 Zn1'
_cod_database_code 1552207
_oxford_refine_reflns_threshold_expression_ref I>-3.0\s(I)
_oxford_hooft_y 0.034(9)
_oxford_bijvoet_difference 0.037(10)
_oxford_refined_flack_x 0.006(19)

loop_
_symmetry_equiv_pos_as_xyz
x,y,z
-x,y+1/2,-z

loop_
_atom_site_label
_atom_site_type_symbol
_atom_site_fract_x
_atom_site_fract_y
_atom_site_fract_z
_atom_site_U_iso_or_equiv
_atom_site_occupancy
_atom_site_adp_type
_atom_site_refinement_flags_posn
Zn1 Zn 0.94299(4) 0.65663(4) 0.84832(3) 0.0183 1.0000 Uani .
O1 O 0.7782(3) 0.65566(19) 0.7563(2) 0.0306 1.0000 Uani .
C3 C 0.7382(8) 0.7190(4) 0.7062(7) 0.0921 1.0000 Uani .
C4 C 0.6073(5) 0.7032(3) 0.6680(4) 0.0417 1.0000 Uani .
C5 C 0.5896(5) 0.6190(3) 0.6857(4) 0.0453 1.0000 Uani .
C6 C 0.6759(6) 0.6056(3) 0.7684(4) 0.0499 1.0000 Uani .
N3 N 0.9050(3) 0.76209(18) 0.9047(2) 0.0187 1.0000 Uani .
C8 C 0.9384(4) 0.8309(2) 0.8676(3) 0.0206 1.0000 Uani .
C9 C 0.8763(4) 0.8920(2) 0.9165(3) 0.0222 1.0000 Uani .
C10 C 0.8055(4) 0.8604(2) 0.9832(3) 0.0228 1.0000 Uani .
C11 C 0.8217(4) 0.7784(2) 0.9767(3) 0.0209 1.0000 Uani .
C12 C 0.7653(4) 0.7238(2) 1.0350(3) 0.0208 1.0000 Uani .
C13 C 0.6674(4) 0.7480(2) 1.1039(3) 0.0201 1.0000 Uani .
C14 C 0.6929(4) 0.7980(2) 1.1791(3) 0.0224 1.0000 Uani .
C15 C 0.5977(4) 0.8165(2) 1.2425(3) 0.0249 1.0000 Uani .
C16 C 0.4757(4) 0.7870(2) 1.2339(3) 0.0237 1.0000 Uani .
C17 C 0.3722(4) 0.8082(3) 1.3041(3) 0.0292 1.0000 Uani .
C18 C 0.3509(5) 0.8946(3) 1.3014(4) 0.0397 1.0000 Uani .
C19 C 0.2457(4) 0.7690(3) 1.2823(3) 0.0365 1.0000 Uani .
C20 C 0.4131(5) 0.7839(3) 1.4034(3) 0.0399 1.0000 Uani .
C21 C 0.4520(4) 0.7387(2) 1.1586(3) 0.0242 1.0000 Uani .
C22 C 0.5468(4) 0.7194(2) 1.0954(3) 0.0230 1.0000 Uani .
C23 C 0.7895(4) 0.6429(2) 1.0305(3) 0.0228 1.0000 Uani .
N2 N 0.8545(3) 0.60799(17) 0.9615(2) 0.0196 1.0000 Uani .
C25 C 0.8477(4) 0.5308(2) 0.9817(3) 0.0181 1.0000 Uani .
C26 C 0.8960(4) 0.4722(2) 0.9247(3) 0.0203 1.0000 Uani .
C27 C 0.8649(4) 0.3956(2) 0.9523(3) 0.0204 1.0000 Uani .
C28 C 0.8347(4) 0.3333(2) 0.9786(3) 0.0228 1.0000 Uani .
C29 C 0.7963(4) 0.2607(2) 1.0130(3) 0.0215 1.0000 Uani .
C30 C 0.8479(4) 0.1931(2) 0.9795(3) 0.0231 1.0000 Uani .
C31 C 0.8047(4) 0.1232(2) 1.0118(3) 0.0255 1.0000 Uani .
C32 C 0.7107(4) 0.1199(2) 1.0790(3) 0.0218 1.0000 Uani .
S1 S 0.65082(10) 0.03090(6) 1.11943(7) 0.0261 1.0000 Uani .
C34 C 0.5638(4) 0.0005(2) 1.0169(3) 0.0253 1.0000 Uani .
O3 O 0.5666(3) 0.03404(19) 0.9442(2) 0.0373 1.0000 Uani .
C36 C 0.4898(4) -0.0712(3) 1.0352(4) 0.0335 1.0000 Uani .
C37 C 0.6613(4) 0.1869(3) 1.1155(3) 0.0257 1.0000 Uani .
C38 C 0.7034(4) 0.2561(2) 1.0834(3) 0.0244 1.0000 Uani .
C39 C 0.9697(4) 0.4822(2) 0.8430(3) 0.0197 1.0000 Uani .
N4 N 1.0091(3) 0.55083(18) 0.8089(2) 0.0197 1.0000 Uani .
C41 C 1.0811(4) 0.5347(2) 0.7308(3) 0.0203 1.0000 Uani .
C42 C 1.0834(4) 0.4530(2) 0.7161(3) 0.0222 1.0000 Uani .
C43 C 1.0161(4) 0.4213(2) 0.7857(3) 0.0218 1.0000 Uani .
C44 C 1.1434(4) 0.5885(2) 0.6759(3) 0.0211 1.0000 Uani .
C45 C 1.2155(4) 0.5626(2) 0.5919(3) 0.0208 1.0000 Uani .
C46 C 1.3165(4) 0.5119(2) 0.5991(3) 0.0227 1.0000 Uani .
C47 C 1.3809(4) 0.4860(2) 0.5197(3) 0.0249 1.0000 Uani .
C48 C 1.3473(4) 0.5113(2) 0.4308(3) 0.0232 1.0000 Uani .
C49 C 1.2472(4) 0.5627(2) 0.4241(3) 0.0254 1.0000 Uani .
C50 C 1.1824(4) 0.5880(2) 0.5026(3) 0.0234 1.0000 Uani .
C51 C 1.4151(4) 0.4835(3) 0.3417(3) 0.0317 1.0000 Uani .
C52 C 1.4775(5) 0.5532(3) 0.2948(4) 0.0416 1.0000 Uani .
C53 C 1.3191(5) 0.4488(3) 0.2740(4) 0.0455 1.0000 Uani .
C54 C 1.5160(6) 0.4229(3) 0.3625(4) 0.0470 1.0000 Uani .
C55 C 1.1423(3) 0.6699(2) 0.6927(2) 0.0200 1.0000 Uani .
N1 N 1.0650(3) 0.70488(18) 0.7547(2) 0.0197 1.0000 Uani .
C57 C 1.0885(4) 0.7813(2) 0.7449(3) 0.0193 1.0000 Uani .
C58 C 1.0253(4) 0.8413(2) 0.7928(3) 0.0198 1.0000 Uani .
C59 C 1.0500(4) 0.9170(2) 0.7620(3) 0.0223 1.0000 Uani .
C60 C 1.0698(4) 0.9796(2) 0.7302(3) 0.0240 1.0000 Uani .
C61 C 1.0966(4) 1.0529(2) 0.6895(3) 0.0243 1.0000 Uani .
C62 C 1.1698(5) 1.0566(3) 0.6076(4) 0.0350 1.0000 Uani .
C63 C 1.1965(5) 1.1257(3) 0.5677(4) 0.0396 1.0000 Uani .
C64 C 1.1533(4) 1.1923(3) 0.6086(3) 0.0281 1.0000 Uani .
S2 S 1.19578(10) 1.28124(7) 0.55727(8) 0.0322 1.0000 Uani .
C66 C 1.0438(4) 1.3166(3) 0.5212(3) 0.0276 1.0000 Uani .
O2 O 0.9476(3) 1.2830(2) 0.5350(2) 0.0432 1.0000 Uani .
C68 C 1.0541(5) 1.3926(3) 0.4735(3) 0.0392 1.0000 Uani .
C69 C 1.0798(4) 1.1894(3) 0.6877(3) 0.0304 1.0000 Uani .
C70 C 1.0509(4) 1.1194(3) 0.7279(3) 0.0296 1.0000 Uani .
C71 C 1.1861(4) 0.7933(2) 0.6755(3) 0.0234 1.0000 Uani .
C72 C 1.2184(4) 0.7237(2) 0.6424(3) 0.0244 1.0000 Uani .
C73 C 0.7760(4) 0.5197(2) 1.0660(3) 0.0217 1.0000 Uani .
C74 C 0.7388(4) 0.5888(2) 1.0960(3) 0.0235 1.0000 Uani .
H31 H 0.7332 0.7629 0.7476 0.1093 1.0000 Uiso R
H32 H 0.7956 0.7294 0.6547 0.1093 1.0000 Uiso R
H41 H 0.5431 0.7307 0.7028 0.0524 1.0000 Uiso R
H42 H 0.6002 0.7162 0.6011 0.0521 1.0000 Uiso R
H52 H 0.5018 0.6053 0.6985 0.0543 1.0000 Uiso R
H51 H 0.6196 0.5905 0.6325 0.0539 1.0000 Uiso R
H61 H 0.6313 0.6174 0.8276 0.0604 1.0000 Uiso R
H62 H 0.7093 0.5531 0.7682 0.0607 1.0000 Uiso R
H91 H 0.8845 0.9436 0.9047 0.0258 1.0000 Uiso R
H101 H 0.7565 0.8870 1.0262 0.0282 1.0000 Uiso R
H141 H 0.7742 0.8199 1.1862 0.0269 1.0000 Uiso R
H151 H 0.6165 0.8504 1.2924 0.0304 1.0000 Uiso R
H181 H 0.2853 0.9068 1.3444 0.0613 1.0000 Uiso R
H182 H 0.4288 0.9210 1.3198 0.0608 1.0000 Uiso R
H183 H 0.3271 0.9083 1.2392 0.0609 1.0000 Uiso R
H192 H 0.1840 0.7869 1.3261 0.0568 1.0000 Uiso R
H191 H 0.2534 0.7150 1.2867 0.0570 1.0000 Uiso R
H193 H 0.2156 0.7826 1.2202 0.0565 1.0000 Uiso R
H202 H 0.3441 0.7959 1.4444 0.0610 1.0000 Uiso R
H201 H 0.4885 0.8108 1.4230 0.0609 1.0000 Uiso R
H203 H 0.4278 0.7294 1.4037 0.0609 1.0000 Uiso R
H211 H 0.3703 0.7179 1.1502 0.0288 1.0000 Uiso R
H221 H 0.5283 0.6869 1.0456 0.0276 1.0000 Uiso R
H301 H 0.9132 0.1940 0.9362 0.0290 1.0000 Uiso R
H311 H 0.8401 0.0784 0.9892 0.0308 1.0000 Uiso R
H362 H 0.4940 -0.1061 0.9824 0.0524 1.0000 Uiso R
H361 H 0.5222 -0.0970 1.0883 0.0523 1.0000 Uiso R
H363 H 0.4036 -0.0586 1.0473 0.0521 1.0000 Uiso R
H371 H 0.6002 0.1840 1.1628 0.0313 1.0000 Uiso R
H381 H 0.6735 0.3024 1.1102 0.0293 1.0000 Uiso R
H421 H 1.1218 0.4266 0.6669 0.0281 1.0000 Uiso R
H431 H 1.0017 0.3701 0.7951 0.0257 1.0000 Uiso R
H461 H 1.3419 0.4950 0.6586 0.0282 1.0000 Uiso R
H471 H 1.4476 0.4507 0.5279 0.0298 1.0000 Uiso R
H491 H 1.2216 0.5790 0.3645 0.0297 1.0000 Uiso R
H501 H 1.1169 0.6217 0.4959 0.0292 1.0000 Uiso R
H522 H 1.5142 0.5372 0.2365 0.0646 1.0000 Uiso R
H521 H 1.5430 0.5723 0.3364 0.0646 1.0000 Uiso R
H523 H 1.4137 0.5917 0.2843 0.0652 1.0000 Uiso R
H532 H 1.3624 0.4349 0.2174 0.0682 1.0000 Uiso R
H531 H 1.2524 0.4859 0.2591 0.0679 1.0000 Uiso R
H533 H 1.2824 0.4035 0.3018 0.0682 1.0000 Uiso R
H541 H 1.5521 0.4064 0.3040 0.0789 1.0000 Uiso R
H543 H 1.5814 0.4429 0.4041 0.0792 1.0000 Uiso R
H542 H 1.4745 0.3798 0.3919 0.0787 1.0000 Uiso R
H621 H 1.2013 1.0108 0.5812 0.0426 1.0000 Uiso R
H631 H 1.2441 1.1293 0.5124 0.0466 1.0000 Uiso R
H681 H 0.9895 1.4253 0.4971 0.0602 1.0000 Uiso R
H682 H 1.1367 1.4133 0.4830 0.0603 1.0000 Uiso R
H683 H 1.0402 1.3818 0.4083 0.0599 1.0000 Uiso R
H691 H 1.0502 1.2339 0.7150 0.0347 1.0000 Uiso R
H701 H 1.0034 1.1181 0.7821 0.0355 1.0000 Uiso R
H711 H 1.2206 0.8413 0.6572 0.0282 1.0000 Uiso R
H721 H 1.2789 0.7125 0.5958 0.0299 1.0000 Uiso R
H731 H 0.7563 0.4725 1.0934 0.0262 1.0000 Uiso R
H741 H 0.6913 0.6001 1.1494 0.0273 1.0000 Uiso R

loop_
_atom_site_aniso_label
_atom_site_aniso_U_11
_atom_site_aniso_U_22
_atom_site_aniso_U_33
_atom_site_aniso_U_23
_atom_site_aniso_U_13
_atom_site_aniso_U_12
Zn1 0.0232(2) 0.0104(2) 0.0212(2) 0.00028(19) 0.00415(16) 0.00022(19)
O1 0.0298(14) 0.0210(12) 0.0411(15) 0.0047(14) -0.0078(11) -0.0046(14)
C3 0.097(6) 0.055(4) 0.124(7) 0.047(4) -0.077(6) -0.037(4)
C4 0.040(3) 0.046(3) 0.039(3) 0.005(2) -0.012(2) -0.000(2)
C5 0.037(3) 0.054(3) 0.045(3) 0.003(2) -0.008(2) -0.015(3)
C6 0.050(3) 0.039(3) 0.061(3) 0.013(3) -0.012(3) -0.018(2)
N3 0.0235(16) 0.0122(16) 0.0204(15) -0.0013(12) 0.0047(12) -0.0009(12)
C8 0.028(2) 0.0127(19) 0.0212(17) 0.0014(15) -0.0023(15) 0.0025(15)
C9 0.028(2) 0.0102(18) 0.028(2) -0.0023(15) -0.0013(16) 0.0012(15)
C10 0.026(2) 0.0149(19) 0.0278(19) -0.0009(16) 0.0007(15) 0.0049(16)
C11 0.0227(19) 0.0189(19) 0.0210(18) -0.0038(16) -0.0017(15) -0.0011(16)
C12 0.0222(19) 0.0150(19) 0.0253(18) -0.0031(15) 0.0006(15) 0.0049(15)
C13 0.028(2) 0.0085(16) 0.0243(18) 0.0020(14) 0.0021(15) 0.0006(15)
C14 0.0220(19) 0.0162(18) 0.0290(19) -0.0024(15) -0.0004(15) -0.0032(15)
C15 0.033(2) 0.0179(19) 0.0233(18) -0.0004(15) 0.0009(16) 0.0054(17)
C16 0.027(2) 0.0195(19) 0.0251(19) 0.0050(15) 0.0028(15) 0.0034(16)
C17 0.032(2) 0.027(2) 0.029(2) 0.0019(17) 0.0073(17) 0.0048(18)
C18 0.044(3) 0.030(3) 0.045(3) -0.007(2) 0.014(2) 0.008(2)
C19 0.031(2) 0.040(3) 0.039(2) 0.001(2) 0.0150(18) 0.000(2)
C20 0.045(3) 0.051(3) 0.024(2) -0.003(2) 0.0130(19) -0.000(2)
C21 0.0247(19) 0.0192(18) 0.029(2) 0.0019(16) 0.0005(15) -0.0019(15)
C22 0.026(2) 0.0190(18) 0.0242(18) -0.0016(15) 0.0004(15) 0.0014(15)
C23 0.0285(19) 0.021(2) 0.0187(16) 0.0047(15) 0.0006(14) -0.0007(16)
N2 0.0242(16) 0.0105(15) 0.0240(15) 0.0010(12) 0.0033(12) 0.0019(12)
C25 0.0191(18) 0.0148(17) 0.0205(17) 0.0024(15) 0.0006(14) -0.0000(15)
C26 0.0220(18) 0.0150(19) 0.0240(18) 0.0033(15) -0.0021(15) -0.0006(15)
C27 0.0231(18) 0.013(2) 0.0248(18) 0.0002(15) -0.0000(15) 0.0033(15)
C28 0.0244(19) 0.018(2) 0.0256(19) 0.0014(16) -0.0010(15) 0.0044(16)
C29 0.0232(19) 0.0194(19) 0.0220(18) 0.0051(15) -0.0032(14) 0.0004(15)
C30 0.025(2) 0.0189(19) 0.0253(18) -0.0013(16) 0.0007(15) -0.0040(16)
C31 0.031(2) 0.0183(18) 0.028(2) -0.0030(16) -0.0024(17) 0.0032(17)
C32 0.028(2) 0.0178(19) 0.0191(17) 0.0047(15) -0.0025(15) -0.0071(16)
S1 0.0377(5) 0.0162(4) 0.0243(4) 0.0045(4) -0.0014(4) -0.0068(4)
C34 0.025(2) 0.0203(19) 0.030(2) -0.0014(17) -0.0017(15) 0.0012(16)
O3 0.0489(19) 0.0345(17) 0.0286(15) 0.0085(14) -0.0065(13) -0.0099(15)
C36 0.029(2) 0.027(2) 0.044(2) 0.0047(18) -0.0062(18) -0.0057(18)
C37 0.026(2) 0.026(2) 0.0253(19) 0.0039(16) 0.0019(16) -0.0017(17)
C38 0.030(2) 0.0155(19) 0.028(2) 0.0005(16) 0.0022(16) 0.0061(16)
C39 0.0224(18) 0.0120(18) 0.0247(19) 0.0031(14) -0.0010(15) 0.0018(15)
N4 0.0249(16) 0.0115(15) 0.0229(15) 0.0002(12) 0.0039(13) -0.0008(13)
C41 0.0237(19) 0.0158(19) 0.0215(18) -0.0036(15) 0.0005(14) 0.0009(16)
C42 0.028(2) 0.0103(18) 0.028(2) -0.0055(15) 0.0036(16) 0.0012(15)
C43 0.024(2) 0.0118(18) 0.029(2) 0.0016(16) 0.0014(15) 0.0015(15)
C44 0.026(2) 0.0157(19) 0.0220(18) -0.0004(15) 0.0031(15) -0.0020(15)
C45 0.030(2) 0.0100(16) 0.0223(18) -0.0004(14) 0.0042(15) -0.0044(15)
C46 0.028(2) 0.0187(18) 0.0212(17) 0.0004(15) 0.0027(14) 0.0006(15)
C47 0.0232(19) 0.0213(19) 0.030(2) -0.0023(16) 0.0043(15) 0.0029(16)
C48 0.028(2) 0.0149(18) 0.0271(19) -0.0065(15) 0.0077(15) -0.0054(15)
C49 0.035(2) 0.0204(19) 0.0204(18) 0.0012(15) 0.0034(16) -0.0019(17)
C50 0.026(2) 0.0147(18) 0.029(2) -0.0005(15) 0.0014(15) 0.0015(15)
C51 0.032(2) 0.038(3) 0.025(2) -0.0035(18) 0.0059(17) -0.001(2)
C52 0.046(3) 0.045(3) 0.034(2) 0.002(2) 0.011(2) -0.006(2)
C53 0.050(3) 0.051(3) 0.035(3) -0.019(2) 0.011(2) -0.007(3)
C54 0.056(3) 0.050(3) 0.035(2) -0.005(2) 0.017(2) 0.018(3)
C55 0.0198(17) 0.018(2) 0.0216(16) -0.0031(14) -0.0007(13) -0.0061(14)
N1 0.0260(16) 0.0131(16) 0.0201(14) -0.0005(12) 0.0009(12) -0.0024(13)
C57 0.0224(19) 0.0165(18) 0.0191(17) 0.0000(15) 0.0003(14) -0.0013(16)
C58 0.0264(19) 0.0117(17) 0.0214(17) 0.0015(14) 0.0002(15) 0.0012(15)
C59 0.025(2) 0.017(2) 0.0243(19) -0.0009(16) -0.0020(15) -0.0001(16)
C60 0.028(2) 0.018(2) 0.0259(19) -0.0007(16) -0.0017(16) 0.0014(16)
C61 0.029(2) 0.0115(18) 0.033(2) -0.0009(16) -0.0032(16) -0.0066(16)
C62 0.037(2) 0.018(2) 0.050(3) -0.0033(19) 0.016(2) 0.0041(18)
C63 0.042(3) 0.029(2) 0.048(3) 0.007(2) 0.021(2) 0.003(2)
C64 0.030(2) 0.0176(19) 0.037(2) 0.0055(18) 0.0033(18) -0.0018(17)
S2 0.0297(5) 0.0174(5) 0.0493(6) 0.0093(4) 0.0039(4) -0.0040(4)
C66 0.032(2) 0.029(2) 0.0216(18) 0.0026(17) -0.0014(16) -0.0063(18)
O2 0.0363(18) 0.051(2) 0.0419(18) 0.0160(16) -0.0008(14) -0.0085(17)
C68 0.049(3) 0.032(2) 0.036(2) 0.011(2) -0.009(2) -0.004(2)
C69 0.038(2) 0.0152(18) 0.038(2) -0.0018(18) 0.0000(19) 0.0009(18)
C70 0.036(2) 0.025(2) 0.028(2) 0.0020(18) 0.0039(17) -0.0013(19)
C71 0.029(2) 0.0171(18) 0.0240(18) 0.0045(15) 0.0049(16) -0.0026(15)
C72 0.029(2) 0.023(2) 0.0217(18) -0.0003(15) 0.0043(16) -0.0033(16)
C73 0.0255(19) 0.0159(18) 0.0238(18) 0.0063(15) 0.0001(15) 0.0004(15)
C74 0.031(2) 0.0216(19) 0.0183(18) 0.0011(15) 0.0047(15) -0.0012(16)

loop_
_atom_type_symbol
_atom_type_scat_dispersion_real
_atom_type_scat_dispersion_imag
_atom_type_scat_Cromer_Mann_a1
_atom_type_scat_Cromer_Mann_b1
_atom_type_scat_Cromer_Mann_a2
_atom_type_scat_Cromer_Mann_b2
_atom_type_scat_Cromer_Mann_a3
_atom_type_scat_Cromer_Mann_b3
_atom_type_scat_Cromer_Mann_a4
_atom_type_scat_Cromer_Mann_b4
_atom_type_scat_Cromer_Mann_c
_atom_type_scat_source
C 0.0181 0.0091 2.3100 20.8439 1.0200 10.2075 1.5886 0.5687 0.8650 51.6512 0.2156 'International Tables Vol C 4.2.6.8 and 6.1.1.4'
H 0.0000 0.0000 0.4930 10.5109 0.3229 26.1257 0.1402 3.1424 0.0408 57.7998 0.0030 'International Tables Vol C 4.2.6.8 and 6.1.1.4'
N 0.0311 0.0180 12.2126 0.0057 3.1322 9.8933 2.0125 28.9975 1.1663 0.5826 -11.5290 'International Tables Vol C 4.2.6.8 and 6.1.1.4'
O 0.0492 0.0322 3.0485 13.2771 2.2868 5.7011 1.5463 0.3239 0.8670 32.9089 0.2508 'International Tables Vol C 4.2.6.8 and 6.1.1.4'
S 0.3331 0.5567 6.9053 1.4679 5.2034 22.2151 1.4379 0.2536 1.5863 56.1720 0.8669 'International Tables Vol C 4.2.6.8 and 6.1.1.4'
Zn -1.5491 0.6778 14.0743 3.2655 7.0318 0.2333 5.1652 10.3163 2.4100 58.7097 1.3041 'International Tables Vol C 4.2.6.8 and 6.1.1.4'

loop_
_geom_angle_atom_site_label_1
_geom_angle_atom_site_label_2
_geom_angle_atom_site_label_3
_geom_angle
_geom_angle_publ_flag
O1 Zn1 N3 94.97(13) yes
O1 Zn1 N2 96.09(12) yes
N3 Zn1 N2 88.67(12) yes
O1 Zn1 N4 95.69(13) yes
N3 Zn1 N4 169.33(13) yes
N2 Zn1 N4 89.74(13) yes
O1 Zn1 N1 96.53(12) yes
N3 Zn1 N1 90.40(12) yes
N2 Zn1 N1 167.38(13) yes
N4 Zn1 N1 88.85(13) yes
Zn1 O1 C3 123.2(3) yes
Zn1 O1 C6 123.1(3) yes
C3 O1 C6 109.3(4) yes
O1 C3 C4 108.5(5) yes
O1 C3 H31 109.7 no
C4 C3 H31 108.3 no
O1 C3 H32 110.5 no
C4 C3 H32 109.5 no
H31 C3 H32 110.2 no
C3 C4 C5 103.4(5) yes
C3 C4 H41 111.4 no
C5 C4 H41 108.3 no
C3 C4 H42 112.1 no
C5 C4 H42 112.3 no
H41 C4 H42 109.2 no
C4 C5 C6 102.0(4) yes
C4 C5 H52 112.9 no
C6 C5 H52 112.9 no
C4 C5 H51 109.6 no
C6 C5 H51 109.8 no
H52 C5 H51 109.5 no
C5 C6 O1 105.7(4) yes
C5 C6 H61 110.4 no
O1 C6 H61 110.0 no
C5 C6 H62 111.0 no
O1 C6 H62 107.9 no
H61 C6 H62 111.6 no
Zn1 N3 C8 126.4(3) yes
Zn1 N3 C11 126.9(3) yes
C8 N3 C11 105.7(3) yes
N3 C8 C9 110.6(4) yes
N3 C8 C58 125.0(4) yes
C9 C8 C58 124.3(4) yes
C8 C9 C10 107.1(4) yes
C8 C9 H91 126.8 no
C10 C9 H91 126.1 no
C9 C10 C11 107.4(4) yes
C9 C10 H101 125.3 no
C11 C10 H101 127.3 no
C10 C11 N3 109.1(4) yes
C10 C11 C12 126.1(4) yes
N3 C11 C12 124.8(4) yes
C11 C12 C13 119.6(3) yes
C11 C12 C23 124.7(4) yes
C13 C12 C23 115.6(4) yes
C12 C13 C14 123.1(4) yes
C12 C13 C22 118.9(3) yes
C14 C13 C22 118.0(4) yes
C13 C14 C15 120.1(4) yes
C13 C14 H141 120.4 no
C15 C14 H141 119.5 no
C14 C15 C16 121.6(4) yes
C14 C15 H151 118.9 no
C16 C15 H151 119.5 no
C15 C16 C17 120.9(4) yes
C15 C16 C21 117.4(4) yes
C17 C16 C21 121.7(4) yes
C16 C17 C18 109.2(4) yes
C16 C17 C19 112.4(4) yes
C18 C17 C19 108.1(4) yes
C16 C17 C20 109.6(4) yes
C18 C17 C20 109.7(4) yes
C19 C17 C20 107.8(4) yes
C17 C18 H181 108.2 no
C17 C18 H182 109.6 no
H181 C18 H182 109.5 no
C17 C18 H183 108.1 no
H181 C18 H183 110.7 no
H182 C18 H183 110.6 no
C17 C19 H192 108.3 no
C17 C19 H191 111.0 no
H192 C19 H191 110.0 no
C17 C19 H193 110.9 no
H192 C19 H193 107.0 no
H191 C19 H193 109.5 no
C17 C20 H202 106.7 no
C17 C20 H201 111.2 no
H202 C20 H201 110.1 no
C17 C20 H203 108.7 no
H202 C20 H203 109.6 no
H201 C20 H203 110.4 no
C16 C21 C22 121.4(4) yes
C16 C21 H211 119.8 no
C22 C21 H211 118.9 no
C21 C22 C13 121.5(4) yes
C21 C22 H221 119.5 no
C13 C22 H221 119.0 no
C12 C23 N2 124.7(4) yes
C12 C23 C74 123.7(4) yes
N2 C23 C74 111.4(4) yes
C23 N2 Zn1 128.2(3) yes
C23 N2 C25 105.4(3) yes
Zn1 N2 C25 126.4(3) yes
N2 C25 C26 125.0(4) yes
N2 C25 C73 109.5(3) yes
C26 C25 C73 125.3(4) yes
C25 C26 C27 116.2(4) yes
C25 C26 C39 125.9(4) yes
C27 C26 C39 117.9(4) yes
C26 C27 C28 176.6(4) yes
C27 C28 C29 177.6(4) yes
C28 C29 C30 122.1(4) yes
C28 C29 C38 119.8(4) yes
C30 C29 C38 118.1(4) yes
C29 C30 C31 120.6(4) yes
C29 C30 H301 120.5 no
C31 C30 H301 118.9 no
C30 C31 C32 120.3(4) yes
C30 C31 H311 119.9 no
C32 C31 H311 119.8 no
C31 C32 S1 121.1(3) yes
C31 C32 C37 119.7(4) yes
S1 C32 C37 119.2(3) yes
C32 S1 C34 100.18(18) yes
S1 C34 O3 123.1(3) yes
S1 C34 C36 111.7(3) yes
O3 C34 C36 125.2(4) yes
C34 C36 H362 111.5 no
C34 C36 H361 110.6 no
H362 C36 H361 107.6 no
C34 C36 H363 109.6 no
H362 C36 H363 109.4 no
H361 C36 H363 108.1 no
C32 C37 C38 120.1(4) yes
C32 C37 H371 118.9 no
C38 C37 H371 121.0 no
C29 C38 C37 121.1(4) yes
C29 C38 H381 118.0 no
C37 C38 H381 120.8 no
C26 C39 N4 125.0(4) yes
C26 C39 C43 124.6(4) yes
N4 C39 C43 110.4(3) yes
C39 N4 Zn1 126.4(3) yes
C39 N4 C41 106.1(3) yes
Zn1 N4 C41 126.3(3) yes
N4 C41 C42 109.2(4) yes
N4 C41 C44 125.3(4) yes
C42 C41 C44 125.5(4) yes
C41 C42 C43 107.0(4) yes
C41 C42 H421 127.4 no
C43 C42 H421 125.6 no
C39 C43 C42 107.3(3) yes
C39 C43 H431 125.9 no
C42 C43 H431 126.8 no
C41 C44 C45 119.2(3) yes
C41 C44 C55 124.8(4) yes
C45 C44 C55 116.0(3) yes
C44 C45 C46 121.8(3) yes
C44 C45 C50 120.6(4) yes
C46 C45 C50 117.6(4) yes
C45 C46 C47 121.4(4) yes
C45 C46 H461 119.1 no
C47 C46 H461 119.5 no
C46 C47 C48 120.8(4) yes
C46 C47 H471 118.4 no
C48 C47 H471 120.7 no
C47 C48 C49 117.5(4) yes
C47 C48 C51 122.3(4) yes
C49 C48 C51 120.2(4) yes
C48 C49 C50 121.8(4) yes
C48 C49 H491 118.5 no
C50 C49 H491 119.6 no
C45 C50 C49 120.8(4) yes
C45 C50 H501 119.5 no
C49 C50 H501 119.7 no
C48 C51 C52 107.9(4) yes
C48 C51 C53 109.8(4) yes
C52 C51 C53 109.0(4) yes
C48 C51 C54 112.6(4) yes
C52 C51 C54 109.6(4) yes
C53 C51 C54 107.9(4) yes
C51 C52 H522 108.5 no
C51 C52 H521 108.2 no
H522 C52 H521 110.0 no
C51 C52 H523 108.8 no
H522 C52 H523 110.7 no
H521 C52 H523 110.6 no
C51 C53 H532 108.5 no
C51 C53 H531 110.5 no
H532 C53 H531 109.2 no
C51 C53 H533 109.5 no
H532 C53 H533 109.1 no
H531 C53 H533 110.1 no
C51 C54 H541 108.5 no
C51 C54 H543 111.1 no
H541 C54 H543 110.7 no
C51 C54 H542 108.0 no
H541 C54 H542 108.7 no
H543 C54 H542 109.7 no
C44 C55 N1 124.1(4) yes
C44 C55 C72 124.2(4) yes
N1 C55 C72 111.6(3) yes
C55 N1 Zn1 128.5(3) yes
C55 N1 C57 105.6(3) yes
Zn1 N1 C57 125.9(3) yes
N1 C57 C58 126.2(4) yes
N1 C57 C71 109.9(3) yes
C58 C57 C71 123.9(4) yes
C57 C58 C8 124.8(4) yes
C57 C58 C59 117.1(4) yes
C8 C58 C59 118.1(4) yes
C58 C59 C60 175.9(4) yes
C59 C60 C61 177.8(4) yes
C60 C61 C62 119.0(4) yes
C60 C61 C70 121.9(4) yes
C62 C61 C70 119.1(4) yes
C61 C62 C63 120.0(4) yes
C61 C62 H621 119.1 no
C63 C62 H621 120.9 no
C62 C63 C64 120.3(4) yes
C62 C63 H631 121.4 no
C64 C63 H631 118.3 no
C63 C64 S2 118.8(3) yes
C63 C64 C69 120.2(4) yes
S2 C64 C69 121.0(4) yes
C64 S2 C66 101.2(2) yes
S2 C66 O2 123.0(4) yes
S2 C66 C68 111.8(3) yes
O2 C66 C68 125.2(4) yes
C66 C68 H681 108.8 no
C66 C68 H682 109.9 no
H681 C68 H682 112.1 no
C66 C68 H683 104.7 no
H681 C68 H683 110.6 no
H682 C68 H683 110.5 no
C64 C69 C70 119.9(4) yes
C64 C69 H691 120.4 no
C70 C69 H691 119.7 no
C69 C70 C61 120.5(4) yes
C69 C70 H701 119.3 no
C61 C70 H701 120.2 no
C57 C71 C72 106.7(3) yes
C57 C71 H711 126.1 no
C72 C71 H711 127.2 no
C55 C72 C71 106.1(4) yes
C55 C72 H721 126.6 no
C71 C72 H721 127.2 no
C25 C73 C74 107.5(3) yes
C25 C73 H731 125.8 no
C74 C73 H731 126.7 no
C23 C74 C73 106.2(4) yes
C23 C74 H741 126.3 no
C73 C74 H741 127.4 no

loop_
_geom_bond_atom_site_label_1
_geom_bond_atom_site_label_2
_geom_bond_distance
_geom_bond_publ_flag
Zn1 O1 2.180(3) yes
Zn1 N3 2.057(3) yes
Zn1 N2 2.053(3) yes
Zn1 N4 2.062(3) yes
Zn1 N1 2.042(3) yes
O1 C3 1.387(7) yes
O1 C6 1.403(6) yes
C3 C4 1.511(8) yes
C3 H31 0.972 no
C3 H32 0.970 no
C4 C5 1.511(7) yes
C4 H41 0.970 no
C4 H42 0.985 no
C5 C6 1.509(7) yes
C5 H52 0.977 no
C5 H51 0.962 no
C6 H61 0.989 no
C6 H62 0.986 no
N3 C8 1.365(5) yes
N3 C11 1.384(5) yes
C8 C9 1.438(6) yes
C8 C58 1.420(6) yes
C9 C10 1.334(6) yes
C9 H91 0.924 no
C10 C11 1.452(6) yes
C10 H101 0.928 no
C11 C12 1.402(6) yes
C12 C13 1.490(6) yes
C12 C23 1.443(6) yes
C13 C14 1.413(5) yes
C13 C22 1.375(6) yes
C14 C15 1.393(6) yes
C14 H141 0.946 no
C15 C16 1.395(6) yes
C15 H151 0.949 no
C16 C17 1.530(6) yes
C16 C21 1.391(6) yes
C17 C18 1.533(6) yes
C17 C19 1.536(6) yes
C17 C20 1.542(6) yes
C18 H181 0.951 no
C18 H182 0.980 no
C18 H183 0.953 no
C19 H192 0.957 no
C19 H191 0.952 no
C19 H193 0.971 no
C20 H202 0.959 no
C20 H201 0.967 no
C20 H203 0.968 no
C21 C22 1.391(6) yes
C21 H211 0.945 no
C22 H221 0.931 no
C23 N2 1.349(5) yes
C23 C74 1.437(6) yes
N2 C25 1.387(5) yes
C25 C26 1.408(6) yes
C25 C73 1.436(5) yes
C26 C27 1.437(6) yes
C26 C39 1.414(6) yes
C27 C28 1.199(6) yes
C28 C29 1.424(6) yes
C29 C30 1.391(6) yes
C29 C38 1.408(6) yes
C30 C31 1.388(6) yes
C30 H301 0.926 no
C31 C32 1.383(6) yes
C31 H311 0.929 no
C32 S1 1.781(4) yes
C32 C37 1.388(6) yes
S1 C34 1.808(4) yes
C34 O3 1.193(5) yes
C34 C36 1.505(6) yes
C36 H362 0.972 no
C36 H361 0.947 no
C36 H363 0.953 no
C37 C38 1.371(6) yes
C37 H371 0.936 no
C38 H381 0.952 no
C39 N4 1.364(5) yes
C39 C43 1.432(6) yes
N4 C41 1.380(5) yes
C41 C42 1.450(5) yes
C41 C44 1.393(6) yes
C42 C43 1.343(6) yes
C42 H421 0.934 no
C43 H431 0.922 no
C44 C45 1.493(6) yes
C44 C55 1.447(6) yes
C45 C46 1.393(6) yes
C45 C50 1.394(5) yes
C46 C47 1.398(6) yes
C46 H461 0.939 no
C47 C48 1.390(6) yes
C47 H471 0.946 no
C48 C49 1.394(6) yes
C48 C51 1.539(5) yes
C49 C50 1.387(6) yes
C49 H491 0.937 no
C50 H501 0.915 no
C51 C52 1.542(7) yes
C51 C53 1.527(7) yes
C51 C54 1.535(7) yes
C52 H522 0.961 no
C52 H521 0.971 no
C52 H523 0.965 no
C53 H532 0.961 no
C53 H531 0.982 no
C53 H533 0.971 no
C54 H541 0.962 no
C54 H543 0.976 no
C54 H542 0.971 no
C55 N1 1.352(5) yes
C55 C72 1.434(6) yes
N1 C57 1.371(5) yes
C57 C58 1.422(6) yes
C57 C71 1.447(6) yes
C58 C59 1.423(6) yes
C59 C60 1.206(6) yes
C60 C61 1.440(6) yes
C61 C62 1.405(7) yes
C61 C70 1.377(6) yes
C62 C63 1.369(7) yes
C62 H621 0.948 no
C63 C64 1.385(7) yes
C63 H631 0.939 no
C64 S2 1.781(4) yes
C64 C69 1.372(7) yes
S2 C66 1.796(4) yes
C66 O2 1.192(6) yes
C66 C68 1.500(6) yes
C68 H681 0.954 no
C68 H682 0.955 no
C68 H683 0.961 no
C69 C70 1.389(6) yes
C69 H691 0.927 no
C70 H701 0.923 no
C71 C72 1.353(6) yes
C71 H711 0.953 no
C72 H721 0.945 no
C73 C74 1.344(6) yes
C73 H731 0.940 no
C74 H741 0.934 no

loop_
_geom_hbond_atom_site_label_D
_geom_hbond_atom_site_label_H
_geom_hbond_atom_site_label_A
_geom_hbond_site_symmetry_A
_geom_hbond_angle_DHA
_geom_hbond_distance_DH
_geom_hbond_distance_HA
_geom_hbond_distance_DA
_geom_hbond_publ_flag
C19 H192 O2 2_647 156 0.96 2.42 3.324(6) yes
